data_7112938
loop_
_publ_author_name
'Liu, Min'
'Shen, An'
'Sun, Xing-Wen'
'Deng, Fei'
'Xu, Ming-Hua'
'Lin, Guo-Qiang'

_publ_section_title
;
 Dramatic lithium chloride effect on the reaction stereocontrol in
 Zn-mediated asymmetric cinnamylation: highly practical synthesis of
 \b-aryl homoallylic amines.
;
_journal_issue 44
_journal_name_full 'Chemical communications (Cambridge, England)'
_journal_page_first 8460
_journal_page_last 8462
_journal_paper_doi 10.1039/c0cc03230a
_journal_volume 46
_journal_year 2010
_chemical_absolute_configuration ad
_chemical_formula_sum 'C20 H26 Br N O2 S'
_chemical_formula_weight 424.39
_chemical_name_systematic
;
?
;
_space_group_IT_number 19
_symmetry_cell_setting orthorhombic
_symmetry_space_group_name_Hall 'P 2ac 2ab'
_symmetry_space_group_name_H-M 'P 21 21 21'
_atom_sites_solution_hydrogens geom
_atom_sites_solution_primary direct
_atom_sites_solution_secondary difmap
_audit_creation_method SHELXL-97
_cell_angle_alpha 90.00
_cell_angle_beta 90.00
_cell_angle_gamma 90.00
_cell_formula_units_Z 4
_cell_length_a 6.7852(8)
_cell_length_b 16.4229(18)
_cell_length_c 19.812(2)
_cell_measurement_reflns_used 2079
_cell_measurement_temperature 293(2)
_cell_measurement_theta_max 34.649
_cell_measurement_theta_min 4.802
_cell_volume 2207.7(4)
_computing_cell_refinement 'Bruker SMART'
_computing_data_collection 'Bruker SMART'
_computing_data_reduction 'Bruker SHELXTL'
_computing_molecular_graphics 'Bruker SHELXTL'
_computing_publication_material 'Bruker SHELXTL'
_computing_structure_refinement 'SHELXL-97 (Sheldrick, 1997)'
_computing_structure_solution 'SHELXS-97 (Sheldrick, 1990)'
_diffrn_ambient_temperature 293(2)
_diffrn_measured_fraction_theta_full 0.993
_diffrn_measured_fraction_theta_max 0.993
_diffrn_measurement_device_type 'CCD area detector'
_diffrn_measurement_method 'phi and omega scans'
_diffrn_radiation_monochromator graphite
_diffrn_radiation_source 'fine-focus sealed tube'
_diffrn_radiation_type MoK\a
_diffrn_radiation_wavelength 0.71073
_diffrn_reflns_av_R_equivalents 0.1047
_diffrn_reflns_av_sigmaI/netI 0.1177
_diffrn_reflns_limit_h_max 8
_diffrn_reflns_limit_h_min -8
_diffrn_reflns_limit_k_max 18
_diffrn_reflns_limit_k_min -20
_diffrn_reflns_limit_l_max 23
_diffrn_reflns_limit_l_min -25
_diffrn_reflns_number 13131
_diffrn_reflns_theta_full 27.00
_diffrn_reflns_theta_max 27.00
_diffrn_reflns_theta_min 1.61
_exptl_absorpt_coefficient_mu 1.968
_exptl_absorpt_correction_T_max 1.00000
_exptl_absorpt_correction_T_min 0.76413
_exptl_absorpt_correction_type empirical
_exptl_absorpt_process_details sadabs
_exptl_crystal_colour colorless
_exptl_crystal_density_diffrn 1.277
_exptl_crystal_density_method 'not measured'
_exptl_crystal_description prismatic
_exptl_crystal_F_000 880
_exptl_crystal_size_max 0.497
_exptl_crystal_size_mid 0.168
_exptl_crystal_size_min 0.094
_refine_diff_density_max 0.731
_refine_diff_density_min -0.253
_refine_diff_density_rms 0.062
_refine_ls_abs_structure_details 'Flack H D (1983), Acta Cryst. A39, 876-881'
_refine_ls_abs_structure_Flack 0.022(15)
_refine_ls_extinction_method none
_refine_ls_goodness_of_fit_ref 0.750
_refine_ls_hydrogen_treatment mixed
_refine_ls_matrix_type full
_refine_ls_number_parameters 236
_refine_ls_number_reflns 4758
_refine_ls_number_restraints 4
_refine_ls_restrained_S_all 0.770
_refine_ls_R_factor_all 0.1446
_refine_ls_R_factor_gt 0.0620
_refine_ls_shift/su_max 0.057
_refine_ls_shift/su_mean 0.028
_refine_ls_structure_factor_coef Fsqd
_refine_ls_weighting_details 'calc w=1/[\s^2^(Fo^2^)+(0.0897P)^2^+0.0000P] where P=(Fo^2^+2Fc^2^)/3'
_refine_ls_weighting_scheme calc
_refine_ls_wR_factor_gt 0.1512
_refine_ls_wR_factor_ref 0.1700
_reflns_number_gt 1707
_reflns_number_total 4758
_reflns_threshold_expression >2sigma(I)
_cod_data_source_file c0cc03230a.txt
_cod_data_source_block cd27402
_cod_depositor_comments
;
The following automatic conversions were performed:

'_symmetry_cell_setting' value 'Orthorhombic' changed to
'orthorhombic' according to
/usr/data/users/saulius/automatic-downloads/retrospective/RSC/lib/dictionaries/cif_core.dic
dictionary named 'cif_core.dic' version 2.4.2 from 2011-04-26.

Automatic conversion script
Id: cif_fix_values 2281 2013-09-26 08:29:07Z andrius 
;
_cod_original_sg_symbol_H-M P2(1)2(1)2(1)
_cod_database_code 7112938

loop_
_symmetry_equiv_pos_as_xyz
'x, y, z'
'-x+1/2, -y, z+1/2'
'-x, y+1/2, -z+1/2'
'x+1/2, -y+1/2, -z'

loop_
_atom_site_label
_atom_site_type_symbol
_atom_site_fract_x
_atom_site_fract_y
_atom_site_fract_z
_atom_site_U_iso_or_equiv
_atom_site_adp_type
_atom_site_occupancy
_atom_site_symmetry_multiplicity
_atom_site_calc_flag
_atom_site_refinement_flags
Br1 Br 0.31432(17) 0.22904(6) -0.16194(4) 0.1254(6) Uani 1 1 d .
S1 S 0.7667(2) 0.57784(9) -0.04477(8) 0.0872(5) Uani 1 1 d .
O1 O 0.8587(6) 0.6578(3) -0.0319(2) 0.1052(13) Uani 1 1 d .
O2 O 0.2390(9) 0.6795(3) 0.0073(4) 0.1266(18) Uani 1 1 d D
N1 N 0.5651(7) 0.5646(3) -0.0026(2) 0.0711(12) Uani 1 1 d D
C1 C 0.5780(8) 0.5236(3) 0.0623(2) 0.0757(15) Uani 1 1 d .
H1 H 0.6848 0.4838 0.0583 0.091 Uiso 1 1 calc R
C2 C 0.3904(9) 0.4750(3) 0.0727(3) 0.0834(16) Uani 1 1 d .
H2 H 0.2785 0.5128 0.0718 0.100 Uiso 1 1 calc R
C3 C 0.3929(12) 0.4330(5) 0.1400(3) 0.128(3) Uani 1 1 d D
H3 H 0.5174 0.4134 0.1511 0.154 Uiso 1 1 calc R
C4 C 0.2758(17) 0.4188(7) 0.1821(6) 0.132(5) Uiso 1 1 d D
H4A H 0.1458 0.4354 0.1766 0.154 Uiso 1 1 calc R
H4B H 0.3131 0.3909 0.2209 0.154 Uiso 1 1 calc R
C5 C 0.6326(10) 0.5790(4) 0.1215(3) 0.0818(15) Uani 1 1 d .
C6 C 0.4972(14) 0.6318(5) 0.1474(4) 0.120(3) Uani 1 1 d .
H6 H 0.3706 0.6339 0.1295 0.137 Uiso 1 1 calc R
C7 C 0.548(2) 0.6816(7) 0.1996(5) 0.128(5) Uani 1 1 d .
H7 H 0.4574 0.7193 0.2155 0.143 Uiso 1 1 calc R
C8 C 0.723(2) 0.6776(6) 0.2281(5) 0.129(4) Uani 1 1 d .
H8 H 0.7516 0.7105 0.2650 0.141 Uiso 1 1 calc R
C9 C 0.8585(14) 0.6266(6) 0.2042(4) 0.138(3) Uani 1 1 d .
H9 H 0.9835 0.6249 0.2235 0.146 Uiso 1 1 calc R
C10 C 0.8121(11) 0.5758(4) 0.1502(4) 0.111(2) Uani 1 1 d .
H10 H 0.9058 0.5394 0.1339 0.134 Uiso 1 1 calc R
C11 C 0.3626(9) 0.4140(4) 0.0179(3) 0.0824(16) Uani 1 1 d .
C12 C 0.5017(11) 0.3533(4) 0.0055(3) 0.101(2) Uani 1 1 d .
H12 H 0.6111 0.3495 0.0336 0.122 Uiso 1 1 calc R
C13 C 0.4831(13) 0.2991(4) -0.0468(4) 0.112(2) Uani 1 1 d .
H13 H 0.5786 0.2592 -0.0532 0.135 Uiso 1 1 calc R
C14 C 0.3314(14) 0.3030(4) -0.0879(3) 0.102(2) Uani 1 1 d .
C15 C 0.1839(12) 0.3573(6) -0.0780(4) 0.123(3) Uani 1 1 d .
H15 H 0.0730 0.3575 -0.1056 0.138 Uiso 1 1 calc R
C16 C 0.2035(10) 0.4133(4) -0.0247(4) 0.1046(19) Uani 1 1 d .
H16 H 0.1042 0.4515 -0.0181 0.126 Uiso 1 1 calc R
C17 C 0.6717(12) 0.5853(4) -0.1310(3) 0.111(2) Uani 1 1 d .
C18 C 0.8570(14) 0.5901(6) -0.1752(4) 0.125(4) Uani 1 1 d .
H18A H 0.9405 0.5443 -0.1658 0.142 Uiso 1 1 calc R
H18B H 0.9268 0.6396 -0.1654 0.142 Uiso 1 1 calc R
H18C H 0.8198 0.5894 -0.2219 0.142 Uiso 1 1 calc R
C19 C 0.5460(14) 0.6618(5) -0.1382(4) 0.123(3) Uani 1 1 d .
H19A H 0.4953 0.6651 -0.1834 0.144 Uiso 1 1 calc R
H19B H 0.6252 0.7090 -0.1290 0.144 Uiso 1 1 calc R
H19C H 0.4383 0.6596 -0.1068 0.144 Uiso 1 1 calc R
C20 C 0.562(2) 0.5087(5) -0.1458(4) 0.123(5) Uani 1 1 d .
H20A H 0.5304 0.5066 -0.1930 0.145 Uiso 1 1 calc R
H20B H 0.4425 0.5075 -0.1199 0.145 Uiso 1 1 calc R
H20C H 0.6422 0.4627 -0.1341 0.145 Uiso 1 1 calc R
H1A H 0.489(5) 0.6013(18) -0.002(2) 0.070(13) Uiso 1 1 d D
H2A H 0.311(6) 0.711(2) -0.011(2) 0.078(17) Uiso 1 1 d D
H2B H 0.128(9) 0.687(10) -0.010(7) 0.090(19) Uiso 1 1 d D

loop_
_atom_site_aniso_label
_atom_site_aniso_U_11
_atom_site_aniso_U_22
_atom_site_aniso_U_33
_atom_site_aniso_U_23
_atom_site_aniso_U_13
_atom_site_aniso_U_12
Br1 0.1806(11) 0.1688(9) 0.1066(6) -0.0256(6) 0.0109(7) -0.0841(7)
S1 0.0830(10) 0.0850(10) 0.0935(10) 0.0047(8) 0.0106(8) 0.0147(9)
O1 0.078(3) 0.101(3) 0.136(3) -0.004(2) -0.006(3) -0.012(2)
O2 0.083(3) 0.097(4) 0.200(6) -0.027(4) -0.027(4) 0.016(3)
N1 0.069(3) 0.069(3) 0.076(3) -0.001(2) -0.002(2) 0.018(3)
C1 0.078(4) 0.078(4) 0.072(4) -0.001(3) -0.001(3) 0.012(3)
C2 0.096(4) 0.081(4) 0.074(4) 0.014(3) 0.002(3) 0.003(3)
C3 0.115(6) 0.170(7) 0.100(5) -0.006(5) -0.002(4) -0.013(6)
C5 0.092(5) 0.078(4) 0.075(4) -0.005(3) 0.000(4) 0.012(4)
C6 0.173(8) 0.142(6) 0.104(6) -0.040(5) -0.032(5) 0.041(6)
C7 0.202(13) 0.151(8) 0.129(8) -0.038(7) -0.036(8) 0.071(9)
C8 0.202(15) 0.119(7) 0.096(6) -0.010(5) 0.002(9) -0.023(9)
C9 0.143(8) 0.168(9) 0.103(6) 0.007(6) -0.037(6) -0.032(7)
C10 0.103(5) 0.123(5) 0.108(5) -0.010(5) -0.009(4) -0.010(5)
C11 0.086(4) 0.077(4) 0.084(4) 0.025(3) -0.006(3) -0.001(4)
C12 0.112(5) 0.094(5) 0.099(5) 0.007(4) -0.039(4) 0.016(4)
C13 0.156(7) 0.090(5) 0.090(5) 0.017(4) -0.008(5) 0.013(4)
C14 0.115(6) 0.099(5) 0.092(5) 0.020(4) -0.027(5) -0.043(5)
C15 0.100(6) 0.165(8) 0.105(6) 0.015(6) -0.023(5) -0.036(6)
C16 0.091(5) 0.107(5) 0.116(5) 0.027(4) -0.007(4) -0.015(4)
C17 0.158(6) 0.093(5) 0.082(4) 0.011(3) -0.003(4) -0.029(5)
C18 0.171(10) 0.174(8) 0.130(7) 0.032(6) 0.089(7) 0.026(7)
C19 0.173(7) 0.168(8) 0.087(5) 0.026(5) -0.052(5) 0.001(7)
C20 0.210(16) 0.129(7) 0.090(5) -0.022(4) 0.002(8) -0.089(9)

loop_
_atom_type_symbol
_atom_type_description
_atom_type_scat_dispersion_real
_atom_type_scat_dispersion_imag
_atom_type_scat_source
C C 0.0033 0.0016 'International Tables Vol C Tables 4.2.6.8 and 6.1.1.4'
H H 0.0000 0.0000 'International Tables Vol C Tables 4.2.6.8 and 6.1.1.4'
N N 0.0061 0.0033 'International Tables Vol C Tables 4.2.6.8 and 6.1.1.4'
O O 0.0106 0.0060 'International Tables Vol C Tables 4.2.6.8 and 6.1.1.4'
S S 0.1246 0.1234 'International Tables Vol C Tables 4.2.6.8 and 6.1.1.4'
Br Br -0.2901 2.4595 'International Tables Vol C Tables 4.2.6.8 and 6.1.1.4'

loop_
_geom_angle_atom_site_label_1
_geom_angle_atom_site_label_2
_geom_angle_atom_site_label_3
_geom_angle
O1 S1 N1 112.8(2)
O1 S1 C17 104.5(3)
N1 S1 C17 101.1(3)
H1A O2 H2A 82(4)
H1A O2 H2B 140(10)
H2A O2 H2B 106(10)
C1 N1 S1 117.9(4)
C1 N1 H1A 113(3)
S1 N1 H1A 117(3)
N1 C1 C2 108.2(4)
N1 C1 C5 114.6(4)
C2 C1 C5 114.4(5)
N1 C1 H1 106.3
C2 C1 H1 106.3
C5 C1 H1 106.3
C11 C2 C3 109.8(5)
C11 C2 C1 111.2(5)
C3 C2 C1 110.7(5)
C11 C2 H2 108.4
C3 C2 H2 108.3
C1 C2 H2 108.4
C4 C3 C2 135.5(10)
C4 C3 H3 112.2
C2 C3 H3 112.2
C3 C4 H4A 120.0
C3 C4 H4B 120.0
H4A C4 H4B 120.0
C10 C5 C6 118.4(6)
C10 C5 C1 121.3(6)
C6 C5 C1 120.2(6)
C5 C6 C7 119.7(9)
C5 C6 H6 120.2
C7 C6 H6 120.2
C8 C7 C6 121.7(11)
C8 C7 H7 119.1
C6 C7 H7 119.1
C7 C8 C9 120.2(10)
C7 C8 H8 119.9
C9 C8 H8 119.9
C8 C9 C10 119.5(9)
C8 C9 H9 120.2
C10 C9 H9 120.3
C5 C10 C9 120.4(8)
C5 C10 H10 119.8
C9 C10 H10 119.8
C16 C11 C12 114.8(6)
C16 C11 C2 123.6(6)
C12 C11 C2 121.6(6)
C13 C12 C11 122.3(6)
C13 C12 H12 118.8
C11 C12 H12 118.8
C14 C13 C12 120.5(7)
C14 C13 H13 119.7
C12 C13 H13 119.7
C13 C14 C15 121.5(7)
C13 C14 Br1 119.5(8)
C15 C14 Br1 119.0(7)
C14 C15 C16 118.0(7)
C14 C15 H15 121.0
C16 C15 H15 121.0
C11 C16 C15 122.8(7)
C11 C16 H16 118.6
C15 C16 H16 118.6
C20 C17 C19 113.4(8)
C20 C17 C18 109.9(7)
C19 C17 C18 111.3(6)
C20 C17 S1 107.6(5)
C19 C17 S1 109.8(5)
C18 C17 S1 104.3(6)
C17 C18 H18A 109.5
C17 C18 H18B 109.5
H18A C18 H18B 109.5
C17 C18 H18C 109.5
H18A C18 H18C 109.5
H18B C18 H18C 109.5
C17 C19 H19A 109.5
C17 C19 H19B 109.5
H19A C19 H19B 109.5
C17 C19 H19C 109.5
H19A C19 H19C 109.5
H19B C19 H19C 109.5
C17 C20 H20A 109.5
C17 C20 H20B 109.5
H20A C20 H20B 109.5
C17 C20 H20C 109.5
H20A C20 H20C 109.5
H20B C20 H20C 109.5

loop_
_geom_bond_atom_site_label_1
_geom_bond_atom_site_label_2
_geom_bond_distance
Br1 C14 1.908(7)
S1 O1 1.476(4)
S1 N1 1.617(5)
S1 C17 1.831(6)
O2 H2A 0.798(19)
O2 H2B 0.84(2)
N1 C1 1.455(6)
N1 H1A 0.793(19)
C1 C2 1.516(8)
C1 C5 1.529(8)
C1 H1 0.9800
C2 C11 1.490(8)
C2 C3 1.502(8)
C2 H2 0.9800
C3 C4 1.175(10)
C3 H3 0.9300
C4 H4A 0.9300
C4 H4B 0.9300
C5 C10 1.346(8)
C5 C6 1.363(9)
C6 C7 1.364(13)
C6 H6 0.9300
C7 C8 1.312(15)
C7 H7 0.9300
C8 C9 1.332(13)
C8 H8 0.9300
C9 C10 1.393(10)
C9 H9 0.9300
C10 H10 0.9300
C11 C16 1.371(8)
C11 C12 1.394(9)
C12 C13 1.372(9)
C12 H12 0.9300
C13 C14 1.314(9)
C13 H13 0.9300
C14 C15 1.354(10)
C15 C16 1.407(10)
C15 H15 0.9300
C16 H16 0.9300
C17 C20 1.491(10)
C17 C19 1.525(10)
C17 C18 1.534(10)
C18 H18A 0.9600
C18 H18B 0.9600
C18 H18C 0.9600
C19 H19A 0.9600
C19 H19B 0.9600
C19 H19C 0.9600
C20 H20A 0.9600
C20 H20B 0.9600
C20 H20C 0.9600

loop_
_geom_hbond_atom_site_label_D
_geom_hbond_atom_site_label_H
_geom_hbond_atom_site_label_A
_geom_hbond_distance_DH
_geom_hbond_distance_HA
_geom_hbond_distance_DA
_geom_hbond_angle_DHA
_geom_hbond_site_symmetry_A
N1 H1A O2 0.793(19) 2.14(2) 2.915(7) 167(4) .
O2 H2A O1 0.798(19) 2.34(4) 2.834(7) 121(4) 4_465
O2 H2B O1 0.84(2) 1.94(7) 2.718(7) 155(16) 1_455

loop_
_geom_torsion_atom_site_label_1
_geom_torsion_atom_site_label_2
_geom_torsion_atom_site_label_3
_geom_torsion_atom_site_label_4
_geom_torsion
O1 S1 N1 C1 -93.7(4)
C17 S1 N1 C1 155.3(4)
S1 N1 C1 C2 -147.1(4)
S1 N1 C1 C5 84.0(5)
N1 C1 C2 C11 59.2(6)
C5 C1 C2 C11 -171.7(5)
N1 C1 C2 C3 -178.5(5)
C5 C1 C2 C3 -49.3(7)
C11 C2 C3 C4 -94.9(13)
C1 C2 C3 C4 142.0(12)
N1 C1 C5 C10 -107.2(6)
C2 C1 C5 C10 126.9(6)
N1 C1 C5 C6 74.4(8)
C2 C1 C5 C6 -51.5(8)
C10 C5 C6 C7 2.3(12)
C1 C5 C6 C7 -179.2(8)
C5 C6 C7 C8 -3.2(17)
C6 C7 C8 C9 3.0(19)
C7 C8 C9 C10 -2.0(16)
C6 C5 C10 C9 -1.3(11)
C1 C5 C10 C9 -179.7(6)
C8 C9 C10 C5 1.1(13)
C3 C2 C11 C16 117.7(6)
C1 C2 C11 C16 -119.5(6)
C3 C2 C11 C12 -63.6(7)
C1 C2 C11 C12 59.2(7)
C16 C11 C12 C13 2.0(9)
C2 C11 C12 C13 -176.8(6)
C11 C12 C13 C14 0.5(10)
C12 C13 C14 C15 -3.7(11)
C12 C13 C14 Br1 177.9(5)
C13 C14 C15 C16 4.0(10)
Br1 C14 C15 C16 -177.5(4)
C12 C11 C16 C15 -1.6(9)
C2 C11 C16 C15 177.2(5)
C14 C15 C16 C11 -1.3(10)
O1 S1 C17 C20 -175.5(6)
N1 S1 C17 C20 -58.2(7)
O1 S1 C17 C19 -51.6(6)
N1 S1 C17 C19 65.7(5)
O1 S1 C17 C18 67.7(6)
N1 S1 C17 C18 -174.9(5)
